data_4033681
loop_
_publ_author_name
'Qian, Jing'
'Lin, Zhenwei'
'Wang, Zaibin'
'Peng, Zhixing'
'Wu, Li'
'Lu, Ping'
'Wang, Yanguang'

_publ_section_title
;
 Copper-Carbene-Triggered Electrophilic Cyclization of
 o-Hydroxyarylenaminones with 3-Diazoindolin-2-imines: Synthesis of
 3-Indolyl-4 H-chromen-4-ones and Pyrido[2,3- b:6,5- b']diindoles.
;
_journal_issue 10
_journal_name_full 'The Journal of organic chemistry'
_journal_page_first 6395
_journal_page_last 6404
_journal_paper_doi 10.1021/acs.joc.9b00755
_journal_volume 84
_journal_year 2019
_chemical_formula_moiety 'C26 H22 N2 O5 S'
_chemical_formula_sum 'C26 H22 N2 O5 S'
_chemical_formula_weight 474.51
_space_group_crystal_system monoclinic
_space_group_IT_number 14
_space_group_name_Hall '-P 2ybc'
_space_group_name_H-M_alt 'P 1 21/c 1'
_atom_sites_solution_hydrogens mixed
_atom_sites_solution_primary dual
_audit_creation_date 2017-11-09
_audit_creation_method
;
Olex2 1.2
(compiled 2017.03.28 svn.r3405 for OlexSys, GUI svn.r5381)
;
_cell_angle_alpha 90
_cell_angle_beta 99.042(10)
_cell_angle_gamma 90
_cell_formula_units_Z 4
_cell_length_a 15.3464(15)
_cell_length_b 10.3631(11)
_cell_length_c 14.3374(15)
_cell_measurement_reflns_used 2543
_cell_measurement_temperature 293(2)
_cell_measurement_theta_max 29.3532
_cell_measurement_theta_min 3.2358
_cell_volume 2251.8(4)
_computing_cell_refinement
;
CrysAlisPro, Agilent Technologies,
Version 1.171.35.11 (release 16-05-2011 CrysAlis171 .NET)
(compiled May 16 2011,17:55:39)
;
_computing_data_collection
;
CrysAlisPro, Agilent Technologies,
Version 1.171.35.11 (release 16-05-2011 CrysAlis171 .NET)
(compiled May 16 2011,17:55:39)
;
_computing_data_reduction
;
CrysAlisPro, Agilent Technologies,
Version 1.171.35.11 (release 16-05-2011 CrysAlis171 .NET)
(compiled May 16 2011,17:55:39)
;
_computing_molecular_graphics 'Olex2 (Dolomanov et al., 2009)'
_computing_publication_material 'Olex2 (Dolomanov et al., 2009)'
_computing_structure_refinement 'ShelXL (Sheldrick, 2015)'
_computing_structure_solution 'ShelXT (Sheldrick, 2015)'
_diffrn_ambient_temperature 293.15
_diffrn_detector_area_resol_mean 10.3592
_diffrn_measured_fraction_theta_full 0.997
_diffrn_measured_fraction_theta_max 0.997
_diffrn_measurement_details
;
#__ type_ start__ end____ width___ exp.time_
  1 omega  -10.00   69.00   1.0000    1.5000
omega____ theta____ kappa____ phi______ frames
    -       11.9371   73.0000 -176.0000 79

#__ type_ start__ end____ width___ exp.time_
  2 omega  -50.00    8.00   1.0000    1.5000
omega____ theta____ kappa____ phi______ frames
    -      -11.6246  109.0000   28.0000 58

#__ type_ start__ end____ width___ exp.time_
  3 omega    5.00   58.00   1.0000    1.5000
omega____ theta____ kappa____ phi______ frames
    -       11.9371 -109.0000  -28.0000 53
;
_diffrn_measurement_device_type 'Xcalibur, Atlas, Gemini ultra'
_diffrn_measurement_method '\w scans'
_diffrn_orient_matrix_UB_11 0.0429346000
_diffrn_orient_matrix_UB_12 -0.0270364000
_diffrn_orient_matrix_UB_13 0.0054742000
_diffrn_orient_matrix_UB_21 -0.0155257000
_diffrn_orient_matrix_UB_22 -0.0486399000
_diffrn_orient_matrix_UB_23 -0.0332751000
_diffrn_orient_matrix_UB_31 0.0102326000
_diffrn_orient_matrix_UB_32 0.0397911000
_diffrn_orient_matrix_UB_33 -0.0371102000
_diffrn_radiation_monochromator graphite
_diffrn_radiation_type MoK\a
_diffrn_radiation_wavelength 0.71073
_diffrn_reflns_av_R_equivalents 0.0339
_diffrn_reflns_av_unetI/netI 0.0451
_diffrn_reflns_Laue_measured_fraction_full 0.997
_diffrn_reflns_Laue_measured_fraction_max 0.997
_diffrn_reflns_limit_h_max 18
_diffrn_reflns_limit_h_min -15
_diffrn_reflns_limit_k_max 12
_diffrn_reflns_limit_k_min -12
_diffrn_reflns_limit_l_max 16
_diffrn_reflns_limit_l_min -17
_diffrn_reflns_number 9075
_diffrn_reflns_point_group_measured_fraction_full 0.997
_diffrn_reflns_point_group_measured_fraction_max 0.997
_diffrn_reflns_theta_full 25.242
_diffrn_reflns_theta_max 25.347
_diffrn_reflns_theta_min 3.330
_diffrn_source 'Enhance (Mo) X-ray Source'
_exptl_absorpt_coefficient_mu 0.186
_exptl_absorpt_correction_T_max 1.00000
_exptl_absorpt_correction_T_min 0.97062
_exptl_absorpt_correction_type multi-scan
_exptl_absorpt_process_details
;
CrysAlisPro, Agilent Technologies,
Version 1.171.35.11 (release 16-05-2011 CrysAlis171 .NET)
(compiled May 16 2011,17:55:39)
Empirical absorption correction using spherical harmonics,
 implemented in SCALE3 ABSPACK scaling algorithm.
;
_exptl_crystal_colour yellow
_exptl_crystal_colour_primary yellow
_exptl_crystal_density_diffrn 1.400
_exptl_crystal_description block
_exptl_crystal_F_000 992
_exptl_crystal_size_max 0.49
_exptl_crystal_size_mid 0.46
_exptl_crystal_size_min 0.4
_refine_diff_density_max 0.189
_refine_diff_density_min -0.406
_refine_diff_density_rms 0.056
_refine_ls_extinction_method none
_refine_ls_goodness_of_fit_ref 1.034
_refine_ls_hydrogen_treatment constr
_refine_ls_matrix_type full
_refine_ls_number_parameters 310
_refine_ls_number_reflns 4118
_refine_ls_number_restraints 0
_refine_ls_restrained_S_all 1.034
_refine_ls_R_factor_all 0.0721
_refine_ls_R_factor_gt 0.0498
_refine_ls_shift/su_max 0.001
_refine_ls_shift/su_mean 0.000
_refine_ls_structure_factor_coef Fsqd
_refine_ls_weighting_details 'w=1/[\s^2^(Fo^2^)+(0.0708P)^2^+0.3395P] where P=(Fo^2^+2Fc^2^)/3'
_refine_ls_weighting_scheme calc
_refine_ls_wR_factor_gt 0.1214
_refine_ls_wR_factor_ref 0.1387
_reflns_Friedel_coverage 0.000
_reflns_number_gt 3029
_reflns_number_total 4118
_reflns_threshold_expression 'I > 2\s(I)'
_cod_data_source_file jo9b00755_si_003.cif
_cod_data_source_block 171109_lb473175_b
_cod_database_code 4033681
_shelx_shelxl_version_number 2016/6
_chemical_oxdiff_formula 'C H N O s'
_shelx_space_group_comment
;
The symmetry employed for this shelxl refinement is uniquely defined
by the following loop, which should always be used as a source of
symmetry information in preference to the above space-group names.
They are only intended as comments.
;
_shelx_estimated_absorpt_t_max 0.929
_shelx_estimated_absorpt_t_min 0.914
_reflns_odcompleteness_completeness 99.57
_reflns_odcompleteness_iscentric 1
_reflns_odcompleteness_theta 26.32
_olex2_refinement_description
;
1. Fixed Uiso
 At 1.2 times of:
  All C(H) groups, All N(H) groups
 At 1.5 times of:
  All C(H,H,H) groups
2.a Riding coordinates:
 N2(H2)
2.b Aromatic/amide H refined with riding coordinates:
 C1(H1), C2(H2A), C3(H3), C4(H4), C10(H10), C14(H14), C16(H16), C17(H17),
 C20(H20), C21(H21), C23(H23), C24(H24)
2.c Idealised Me refined as rotating group:
 C18(H18A,H18B,H18C), C25(H25A,H25B,H25C), C26(H26A,H26B,H26C)
;
_olex2_submission_special_instructions 'No special instructions were received'

loop_
_space_group_symop_operation_xyz
'x, y, z'
'-x, y+1/2, -z+1/2'
'-x, -y, -z'
'x, -y-1/2, z-1/2'

loop_
_atom_site_label
_atom_site_type_symbol
_atom_site_fract_x
_atom_site_fract_y
_atom_site_fract_z
_atom_site_U_iso_or_equiv
_atom_site_adp_type
_atom_site_occupancy
_atom_site_site_symmetry_order
_atom_site_calc_flag
_atom_site_refinement_flags_posn
S1 S 0.16123(4) 0.01983(6) 0.39113(4) 0.0411(2) Uani 1 1 d .
O1 O 0.33886(9) 0.27971(17) 0.73035(10) 0.0441(4) Uani 1 1 d .
O2 O 0.37323(9) 0.21526(19) 0.45774(11) 0.0499(5) Uani 1 1 d .
O3 O 0.61009(11) 0.0733(2) 0.84753(12) 0.0613(5) Uani 1 1 d .
O4 O 0.06787(10) 0.03067(17) 0.37770(13) 0.0538(5) Uani 1 1 d .
O5 O 0.20335(13) -0.06568(18) 0.33441(13) 0.0623(5) Uani 1 1 d .
N1 N 0.10221(11) 0.34631(18) 0.36466(13) 0.0375(5) Uani 1 1 d .
N2 N 0.19999(11) 0.16308(18) 0.37039(12) 0.0376(5) Uani 1 1 d .
H2 H 0.256687 0.160832 0.378267 0.045 Uiso 1 1 d R
C1 C 0.16842(15) 0.5641(2) 0.55542(18) 0.0452(6) Uani 1 1 d .
H1 H 0.211247 0.566200 0.609058 0.054 Uiso 1 1 calc R
C2 C 0.11114(17) 0.6660(3) 0.5342(2) 0.0550(7) Uani 1 1 d .
H2A H 0.115717 0.737536 0.573806 0.066 Uiso 1 1 calc R
C3 C 0.04597(18) 0.6634(3) 0.4538(2) 0.0586(7) Uani 1 1 d .
H3 H 0.008315 0.733740 0.441058 0.070 Uiso 1 1 calc R
C4 C 0.03645(16) 0.5605(2) 0.39385(19) 0.0506(7) Uani 1 1 d .
H4 H -0.007488 0.558731 0.341192 0.061 Uiso 1 1 calc R
C5 C 0.09526(14) 0.4580(2) 0.41464(16) 0.0383(5) Uani 1 1 d .
C6 C 0.16109(13) 0.4577(2) 0.49497(15) 0.0351(5) Uani 1 1 d .
C7 C 0.20916(13) 0.3388(2) 0.49287(14) 0.0329(5) Uani 1 1 d .
C8 C 0.17166(13) 0.2762(2) 0.41249(15) 0.0344(5) Uani 1 1 d .
C9 C 0.28270(13) 0.2945(2) 0.56470(15) 0.0334(5) Uani 1 1 d .
C10 C 0.27671(14) 0.3125(2) 0.65647(15) 0.0399(6) Uani 1 1 d .
H10 H 0.225439 0.350870 0.670250 0.048 Uiso 1 1 calc R
C11 C 0.41348(13) 0.2194(2) 0.71227(15) 0.0350(5) Uani 1 1 d .
C12 C 0.42730(13) 0.1967(2) 0.62059(15) 0.0345(5) Uani 1 1 d .
C13 C 0.36176(13) 0.2348(2) 0.54026(15) 0.0356(5) Uani 1 1 d .
C14 C 0.47270(14) 0.1813(2) 0.79145(16) 0.0408(6) Uani 1 1 d .
H14 H 0.461810 0.199199 0.852135 0.049 Uiso 1 1 calc R
C15 C 0.54743(14) 0.1168(3) 0.77711(16) 0.0438(6) Uani 1 1 d .
C16 C 0.56396(16) 0.0919(3) 0.68524(18) 0.0524(7) Uani 1 1 d .
H16 H 0.615053 0.048558 0.676236 0.063 Uiso 1 1 calc R
C17 C 0.50503(14) 0.1313(3) 0.60901(17) 0.0447(6) Uani 1 1 d .
H17 H 0.516598 0.114422 0.548427 0.054 Uiso 1 1 calc R
C18 C 0.59629(18) 0.0915(3) 0.94237(18) 0.0653(8) Uani 1 1 d .
H18A H 0.543360 0.047605 0.952118 0.098 Uiso 1 1 calc GR
H18B H 0.590625 0.181938 0.954446 0.098 Uiso 1 1 calc GR
H18C H 0.645576 0.057085 0.984605 0.098 Uiso 1 1 calc GR
C19 C 0.19857(14) -0.0160(2) 0.51070(17) 0.0379(5) Uani 1 1 d .
C20 C 0.28232(16) -0.0646(3) 0.53725(19) 0.0513(6) Uani 1 1 d .
H20 H 0.318338 -0.080741 0.492107 0.062 Uiso 1 1 calc R
C21 C 0.31248(18) -0.0892(3) 0.6319(2) 0.0597(8) Uani 1 1 d .
H21 H 0.369309 -0.121067 0.649731 0.072 Uiso 1 1 calc R
C22 C 0.2603(2) -0.0677(3) 0.69982(19) 0.0572(7) Uani 1 1 d .
C23 C 0.1759(2) -0.0215(3) 0.6709(2) 0.0581(7) Uani 1 1 d .
H23 H 0.139048 -0.008561 0.715680 0.070 Uiso 1 1 calc R
C24 C 0.14493(17) 0.0058(2) 0.57788(19) 0.0470(6) Uani 1 1 d .
H24 H 0.088344 0.038702 0.560308 0.056 Uiso 1 1 calc R
C25 C 0.2937(3) -0.0954(4) 0.8035(2) 0.0897(11) Uani 1 1 d .
H25A H 0.285694 -0.020259 0.840439 0.135 Uiso 1 1 calc GR
H25B H 0.355240 -0.117005 0.811380 0.135 Uiso 1 1 calc GR
H25C H 0.261236 -0.166267 0.824092 0.135 Uiso 1 1 calc GR
C26 C 0.04246(16) 0.3053(3) 0.28075(17) 0.0495(6) Uani 1 1 d .
H26A H 0.074995 0.259035 0.239531 0.074 Uiso 1 1 calc GR
H26B H 0.015291 0.379739 0.248481 0.074 Uiso 1 1 calc GR
H26C H -0.002285 0.250264 0.298931 0.074 Uiso 1 1 calc GR

loop_
_atom_site_aniso_label
_atom_site_aniso_U_11
_atom_site_aniso_U_22
_atom_site_aniso_U_33
_atom_site_aniso_U_23
_atom_site_aniso_U_13
_atom_site_aniso_U_12
S1 0.0437(4) 0.0403(4) 0.0380(4) -0.0061(3) 0.0022(3) -0.0027(3)
O1 0.0334(8) 0.0719(12) 0.0261(8) -0.0042(8) 0.0014(6) 0.0152(8)
O2 0.0395(9) 0.0844(13) 0.0268(9) -0.0010(9) 0.0086(7) -0.0009(9)
O3 0.0472(10) 0.0968(15) 0.0374(10) 0.0061(10) -0.0014(8) 0.0293(10)
O4 0.0408(9) 0.0573(11) 0.0589(12) 0.0022(9) -0.0058(8) -0.0120(8)
O5 0.0838(13) 0.0554(11) 0.0486(11) -0.0182(9) 0.0131(10) 0.0073(10)
N1 0.0371(10) 0.0415(11) 0.0297(10) 0.0024(9) -0.0071(8) -0.0018(9)
N2 0.0333(9) 0.0461(12) 0.0328(10) -0.0006(9) 0.0028(8) -0.0026(9)
C1 0.0412(12) 0.0446(14) 0.0479(15) -0.0031(12) 0.0013(11) -0.0061(12)
C2 0.0618(16) 0.0389(14) 0.0643(18) -0.0053(13) 0.0099(14) -0.0063(13)
C3 0.0623(16) 0.0425(15) 0.0685(19) 0.0114(14) 0.0024(14) 0.0090(13)
C4 0.0501(14) 0.0439(15) 0.0536(16) 0.0132(13) -0.0044(12) 0.0016(12)
C5 0.0376(12) 0.0380(13) 0.0372(13) 0.0083(11) -0.0007(10) -0.0043(10)
C6 0.0326(11) 0.0365(12) 0.0350(12) 0.0020(10) 0.0015(9) -0.0072(10)
C7 0.0287(10) 0.0411(13) 0.0277(11) 0.0029(10) 0.0012(8) -0.0044(10)
C8 0.0328(11) 0.0401(13) 0.0292(11) 0.0043(10) 0.0013(9) -0.0042(10)
C9 0.0300(10) 0.0403(13) 0.0285(12) -0.0003(10) 0.0002(9) -0.0033(10)
C10 0.0293(11) 0.0578(15) 0.0307(12) 0.0010(11) -0.0013(9) 0.0087(11)
C11 0.0278(10) 0.0467(13) 0.0304(12) -0.0018(10) 0.0044(9) 0.0040(10)
C12 0.0287(10) 0.0467(13) 0.0278(11) -0.0018(10) 0.0035(8) -0.0005(10)
C13 0.0308(11) 0.0485(14) 0.0275(12) -0.0012(10) 0.0049(9) -0.0060(10)
C14 0.0373(12) 0.0552(15) 0.0288(12) -0.0014(11) 0.0021(9) 0.0058(11)
C15 0.0333(12) 0.0591(15) 0.0370(13) 0.0024(12) -0.0006(10) 0.0085(11)
C16 0.0398(13) 0.0740(19) 0.0441(14) -0.0018(14) 0.0085(11) 0.0203(13)
C17 0.0348(12) 0.0664(17) 0.0340(13) -0.0041(12) 0.0088(10) 0.0061(12)
C18 0.0600(16) 0.097(2) 0.0370(14) 0.0140(15) 0.0012(12) 0.0231(16)
C19 0.0412(12) 0.0313(12) 0.0418(14) 0.0000(10) 0.0081(10) -0.0011(10)
C20 0.0492(14) 0.0577(16) 0.0493(15) 0.0091(13) 0.0147(12) 0.0108(13)
C21 0.0522(15) 0.0637(19) 0.0605(18) 0.0155(15) 0.0012(14) 0.0112(14)
C22 0.0770(19) 0.0496(16) 0.0443(15) 0.0035(13) 0.0075(14) 0.0016(14)
C23 0.0775(19) 0.0549(17) 0.0458(16) 0.0006(13) 0.0218(14) 0.0102(15)
C24 0.0503(14) 0.0415(14) 0.0512(16) 0.0013(12) 0.0142(12) 0.0093(12)
C25 0.128(3) 0.090(3) 0.0479(19) 0.0133(18) 0.0030(19) 0.014(2)
C26 0.0504(14) 0.0542(15) 0.0370(14) 0.0036(12) -0.0153(11) -0.0036(12)

loop_
_atom_type_symbol
_atom_type_description
_atom_type_scat_dispersion_real
_atom_type_scat_dispersion_imag
_atom_type_scat_source
C C 0.0033 0.0016 'International Tables Vol C Tables 4.2.6.8 and 6.1.1.4'
H H 0.0000 0.0000 'International Tables Vol C Tables 4.2.6.8 and 6.1.1.4'
N N 0.0061 0.0033 'International Tables Vol C Tables 4.2.6.8 and 6.1.1.4'
O O 0.0106 0.0060 'International Tables Vol C Tables 4.2.6.8 and 6.1.1.4'
S S 0.1246 0.1234 'International Tables Vol C Tables 4.2.6.8 and 6.1.1.4'

loop_
_geom_angle_atom_site_label_1
_geom_angle_atom_site_label_2
_geom_angle_atom_site_label_3
_geom_angle
O4 S1 O5 120.70(11)
O4 S1 N2 106.87(10)
O4 S1 C19 108.42(11)
O5 S1 N2 104.41(11)
O5 S1 C19 108.51(11)
N2 S1 C19 107.15(10)
C10 O1 C11 118.41(17)
C15 O3 C18 118.24(19)
C5 N1 C8 107.56(17)
C5 N1 C26 125.85(18)
C8 N1 C26 126.4(2)
S1 N2 H2 109.8
C8 N2 S1 121.73(14)
C8 N2 H2 109.8
C2 C1 H1 120.6
C2 C1 C6 118.8(2)
C6 C1 H1 120.6
C1 C2 H2A 119.5
C1 C2 C3 121.0(3)
C3 C2 H2A 119.5
C2 C3 H3 119.2
C4 C3 C2 121.7(3)
C4 C3 H3 119.2
C3 C4 H4 121.3
C3 C4 C5 117.3(2)
C5 C4 H4 121.3
N1 C5 C4 129.1(2)
N1 C5 C6 108.69(19)
C4 C5 C6 122.2(2)
C1 C6 C5 118.9(2)
C1 C6 C7 134.3(2)
C5 C6 C7 106.79(19)
C6 C7 C9 126.13(19)
C8 C7 C6 105.93(18)
C8 C7 C9 127.9(2)
N1 C8 N2 119.24(18)
C7 C8 N1 111.0(2)
C7 C8 N2 129.36(19)
C10 C9 C7 118.46(19)
C10 C9 C13 118.85(19)
C13 C9 C7 122.68(18)
O1 C10 H10 117.2
C9 C10 O1 125.6(2)
C9 C10 H10 117.2
O1 C11 C12 121.11(19)
O1 C11 C14 115.70(19)
C12 C11 C14 123.2(2)
C11 C12 C13 120.93(19)
C11 C12 C17 117.0(2)
C17 C12 C13 122.0(2)
O2 C13 C9 123.28(19)
O2 C13 C12 121.68(19)
C9 C13 C12 115.02(18)
C11 C14 H14 121.0
C15 C14 C11 118.0(2)
C15 C14 H14 121.0
O3 C15 C14 124.2(2)
O3 C15 C16 115.2(2)
C14 C15 C16 120.6(2)
C15 C16 H16 120.0
C17 C16 C15 120.1(2)
C17 C16 H16 120.0
C12 C17 H17 119.4
C16 C17 C12 121.1(2)
C16 C17 H17 119.4
O3 C18 H18A 109.5
O3 C18 H18B 109.5
O3 C18 H18C 109.5
H18A C18 H18B 109.5
H18A C18 H18C 109.5
H18B C18 H18C 109.5
C20 C19 S1 119.56(18)
C20 C19 C24 120.0(2)
C24 C19 S1 120.45(18)
C19 C20 H20 120.3
C19 C20 C21 119.4(2)
C21 C20 H20 120.3
C20 C21 H21 119.3
C22 C21 C20 121.5(3)
C22 C21 H21 119.3
C21 C22 C23 117.8(3)
C21 C22 C25 121.2(3)
C23 C22 C25 121.0(3)
C22 C23 H23 119.1
C24 C23 C22 121.9(3)
C24 C23 H23 119.1
C19 C24 H24 120.3
C23 C24 C19 119.4(2)
C23 C24 H24 120.3
C22 C25 H25A 109.5
C22 C25 H25B 109.5
C22 C25 H25C 109.5
H25A C25 H25B 109.5
H25A C25 H25C 109.5
H25B C25 H25C 109.5
N1 C26 H26A 109.5
N1 C26 H26B 109.5
N1 C26 H26C 109.5
H26A C26 H26B 109.5
H26A C26 H26C 109.5
H26B C26 H26C 109.5

loop_
_geom_bond_atom_site_label_1
_geom_bond_atom_site_label_2
_geom_bond_distance
S1 O4 1.4198(17)
S1 O5 1.4247(18)
S1 N2 1.6437(19)
S1 C19 1.760(2)
O1 C10 1.353(2)
O1 C11 1.365(2)
O2 C13 1.240(2)
O3 C15 1.357(3)
O3 C18 1.421(3)
N1 C5 1.374(3)
N1 C8 1.380(3)
N1 C26 1.457(3)
N2 H2 0.8600
N2 C8 1.418(3)
C1 H1 0.9300
C1 C2 1.376(4)
C1 C6 1.396(3)
C2 H2A 0.9300
C2 C3 1.403(4)
C3 H3 0.9300
C3 C4 1.363(4)
C4 H4 0.9300
C4 C5 1.396(3)
C5 C6 1.408(3)
C6 C7 1.439(3)
C7 C8 1.368(3)
C7 C9 1.476(3)
C9 C10 1.346(3)
C9 C13 1.453(3)
C10 H10 0.9300
C11 C12 1.384(3)
C11 C14 1.395(3)
C12 C13 1.459(3)
C12 C17 1.405(3)
C14 H14 0.9300
C14 C15 1.371(3)
C15 C16 1.404(3)
C16 H16 0.9300
C16 C17 1.367(3)
C17 H17 0.9300
C18 H18A 0.9600
C18 H18B 0.9600
C18 H18C 0.9600
C19 C20 1.377(3)
C19 C24 1.380(3)
C20 H20 0.9300
C20 C21 1.387(4)
C21 H21 0.9300
C21 C22 1.373(4)
C22 C23 1.381(4)
C22 C25 1.522(4)
C23 H23 0.9300
C23 C24 1.373(4)
C24 H24 0.9300
C25 H25A 0.9600
C25 H25B 0.9600
C25 H25C 0.9600
C26 H26A 0.9600
C26 H26B 0.9600
C26 H26C 0.9600
